data_7037694
loop_
_publ_author_name
'Mlowe, Sixberth'
'Lewis, David J.'
'Malik, Mohammad Azad'
'Raftery, James'
'Mubofu, Egid B.'
'O'Brien, Paul'
'Revaprasadu, Neerish'

_publ_section_title
;
 Heterocyclic dithiocarbamato-iron(iii) complexes: single-source
 precursors for aerosol-assisted chemical vapour deposition (AACVD) of
 iron sulfide thin films.
;
_journal_issue 6
_journal_name_full 'Dalton transactions (Cambridge, England : 2003)'
_journal_page_first 2647
_journal_page_last 2655
_journal_paper_doi 10.1039/c5dt03881b
_journal_volume 45
_journal_year 2016
_chemical_formula_sum 'C30 H30 Fe N3 S6'
_chemical_formula_weight 680.78
_chemical_name_systematic
; 
 ? 
;
_space_group_IT_number 29
_symmetry_cell_setting orthorhombic
_symmetry_space_group_name_Hall 'P 2c -2ac'
_symmetry_space_group_name_H-M 'P c a 21'
_atom_sites_solution_hydrogens geom
_atom_sites_solution_primary direct
_atom_sites_solution_secondary difmap
_audit_creation_method SHELXL-97
_audit_update_record
;
2014-06-17 deposited with the CCDC.
2015-12-16 downloaded from the CCDC.
;
_cell_angle_alpha 90.00
_cell_angle_beta 90.00
_cell_angle_gamma 90.00
_cell_formula_units_Z 8
_cell_length_a 21.9551(8)
_cell_length_b 18.8423(6)
_cell_length_c 14.7741(4)
_cell_measurement_reflns_used 2503
_cell_measurement_temperature 100(2)
_cell_measurement_theta_max 70.08
_cell_measurement_theta_min 4.03
_cell_volume 6111.8(3)
_computing_cell_refinement 'Bruker SAINT'
_computing_data_collection 'Bruker APEX2'
_computing_data_reduction 'Bruker SAINT'
_computing_molecular_graphics 'Bruker SHELXTL'
_computing_publication_material 'Bruker SHELXTL'
_computing_structure_refinement 'SHELXL-97 (Sheldrick, 2008)'
_computing_structure_solution 'SHELXS-97 (Sheldrick, 2008)'
_diffrn_ambient_temperature 100(2)
_diffrn_measured_fraction_theta_full 0.969
_diffrn_measured_fraction_theta_max 0.959
_diffrn_measurement_device_type 'Bruker APEX-II CCD'
_diffrn_measurement_method '\f and \w scans'
_diffrn_radiation_monochromator graphite
_diffrn_radiation_source 'fine-focus sealed tube'
_diffrn_radiation_type CuK\a
_diffrn_radiation_wavelength 1.54178
_diffrn_reflns_av_R_equivalents 0.0991
_diffrn_reflns_av_sigmaI/netI 0.1274
_diffrn_reflns_limit_h_max 25
_diffrn_reflns_limit_h_min -17
_diffrn_reflns_limit_k_max 21
_diffrn_reflns_limit_k_min -22
_diffrn_reflns_limit_l_max 14
_diffrn_reflns_limit_l_min -18
_diffrn_reflns_number 24173
_diffrn_reflns_theta_full 67.00
_diffrn_reflns_theta_max 70.19
_diffrn_reflns_theta_min 3.09
_exptl_absorpt_coefficient_mu 7.992
_exptl_absorpt_correction_T_max 0.5673
_exptl_absorpt_correction_T_min 0.32925
_exptl_absorpt_correction_type multi-scan
_exptl_absorpt_process_details SADABS
_exptl_crystal_colour black
_exptl_crystal_density_diffrn 1.480
_exptl_crystal_density_method 'not measured'
_exptl_crystal_description block
_exptl_crystal_F_000 2824
_exptl_crystal_size_max 0.21
_exptl_crystal_size_mid 0.14
_exptl_crystal_size_min 0.08
_refine_diff_density_max 1.034
_refine_diff_density_min -0.614
_refine_diff_density_rms 0.111
_refine_ls_abs_structure_details 'Flack H D (1983), Acta Cryst. A39, 876-881'
_refine_ls_abs_structure_Flack 0.022(11)
_refine_ls_extinction_method none
_refine_ls_goodness_of_fit_ref 1.027
_refine_ls_hydrogen_treatment constr
_refine_ls_matrix_type full
_refine_ls_number_parameters 721
_refine_ls_number_reflns 8695
_refine_ls_number_restraints 14
_refine_ls_restrained_S_all 1.030
_refine_ls_R_factor_all 0.1083
_refine_ls_R_factor_gt 0.0670
_refine_ls_shift/su_max 0.000
_refine_ls_shift/su_mean 0.000
_refine_ls_structure_factor_coef Fsqd
_refine_ls_weighting_details 'calc w=1/[\s^2^(Fo^2^)+(0.0748P)^2^+7.3063P] where P=(Fo^2^+2Fc^2^)/3'
_refine_ls_weighting_scheme calc
_refine_ls_wR_factor_gt 0.1576
_refine_ls_wR_factor_ref 0.1784
_reflns_number_gt 6074
_reflns_number_total 8695
_reflns_threshold_expression >2sigma(I)
_cod_data_source_file c5dt03881b2.cif
_cod_data_source_block s3991oa
_cod_depositor_comments
;
The following automatic conversions were performed:

'_symmetry_cell_setting' value 'Orthorhombic' changed to
'orthorhombic' according to
/usr/data/users/saulius/crontab/automatic-downloads/rss-feeds/RSC/lib/dictionaries/cif_core.dic
dictionary named 'cif_core.dic' version 2.4.2 from 2011-04-26.

Automatic conversion script
Id: cif_fix_values 4268 2015-11-12 08:31:59Z antanas 

 Adding full bibliography for 7037693--7037694.cif.
;
_cod_original_sg_symbol_H-M Pca2(1)
_cod_database_code 7037694

loop_
_symmetry_equiv_pos_as_xyz
'x, y, z'
'-x, -y, z+1/2'
'-x+1/2, y, z+1/2'
'x+1/2, -y, z'

loop_
_atom_site_label
_atom_site_type_symbol
_atom_site_fract_x
_atom_site_fract_y
_atom_site_fract_z
_atom_site_U_iso_or_equiv
_atom_site_adp_type
_atom_site_occupancy
_atom_site_symmetry_multiplicity
_atom_site_calc_flag
_atom_site_refinement_flags
C1 C 0.6211(5) 0.5274(5) 0.3829(6) 0.027(2) Uani 1 1 d .
C2 C 0.6755(6) 0.4891(6) 0.2494(7) 0.040(3) Uani 1 1 d .
H2A H 0.6775 0.5410 0.2398 0.049 Uiso 1 1 calc R
H2B H 0.6576 0.4671 0.1946 0.049 Uiso 1 1 calc R
C3 C 0.7387(5) 0.4599(5) 0.2653(6) 0.029(2) Uani 1 1 d .
C4 C 0.7854(6) 0.4853(5) 0.2105(7) 0.033(2) Uani 1 1 d .
H4 H 0.7762 0.5190 0.1647 0.039 Uiso 1 1 calc R
C5 C 0.8449(6) 0.4626(6) 0.2211(8) 0.040(3) Uani 1 1 d .
H5 H 0.8764 0.4797 0.1828 0.048 Uiso 1 1 calc R
C6 C 0.8571(6) 0.4145(7) 0.2888(8) 0.050(3) Uani 1 1 d .
H6 H 0.8979 0.3998 0.2993 0.060 Uiso 1 1 calc R
C7 C 0.8110(6) 0.3873(7) 0.3414(8) 0.046(3) Uani 1 1 d .
H7 H 0.8204 0.3527 0.3860 0.056 Uiso 1 1 calc R
C8 C 0.7513(6) 0.4091(5) 0.3309(7) 0.037(3) Uani 1 1 d .
C9 C 0.7016(6) 0.3803(7) 0.3901(8) 0.047(3) Uani 1 1 d .
H9A H 0.7064 0.3996 0.4520 0.056 Uiso 1 1 calc R
H9B H 0.7054 0.3281 0.3936 0.056 Uiso 1 1 calc R
C10 C 0.6384(6) 0.3993(5) 0.3546(7) 0.041(3) Uani 1 1 d .
H10A H 0.6282 0.3690 0.3020 0.049 Uiso 1 1 calc R
H10B H 0.6076 0.3909 0.4024 0.049 Uiso 1 1 calc R
C11 C 0.5070(5) 0.7450(5) 0.4224(6) 0.031(2) Uani 1 1 d .
C12 C 0.4800(4) 0.8697(5) 0.3957(8) 0.036(2) Uani 1 1 d .
H12A H 0.4852 0.8912 0.3350 0.043 Uiso 1 1 calc R
H12B H 0.5177 0.8786 0.4306 0.043 Uiso 1 1 calc R
C13 C 0.4269(6) 0.9048(6) 0.4431(7) 0.038(3) Uani 1 1 d .
C14 C 0.4348(5) 0.9697(5) 0.4822(7) 0.033(2) Uani 1 1 d .
H14 H 0.4729 0.9932 0.4769 0.039 Uiso 1 1 calc R
C15 C 0.3876(5) 1.0019(6) 0.5298(7) 0.036(2) Uani 1 1 d .
H15 H 0.3936 1.0474 0.5561 0.043 Uiso 1 1 calc R
C16 C 0.3310(5) 0.9674(6) 0.5394(7) 0.034(2) Uani 1 1 d .
H16 H 0.2991 0.9889 0.5729 0.041 Uiso 1 1 calc R
C17 C 0.3227(6) 0.9017(6) 0.4990(8) 0.040(3) Uani 1 1 d .
H17 H 0.2847 0.8780 0.5042 0.048 Uiso 1 1 calc R
C18 C 0.3722(5) 0.8694(6) 0.4490(8) 0.037(3) Uani 1 1 d .
C19 C 0.3612(4) 0.7967(5) 0.4059(6) 0.0265(19) Uani 1 1 d .
H19A H 0.3219 0.7975 0.3733 0.032 Uiso 1 1 calc R
H19B H 0.3585 0.7605 0.4542 0.032 Uiso 1 1 calc R
C20 C 0.4122(5) 0.7759(5) 0.3394(6) 0.032(2) Uani 1 1 d .
H20A H 0.4101 0.7246 0.3254 0.039 Uiso 1 1 calc R
H20B H 0.4083 0.8029 0.2823 0.039 Uiso 1 1 calc R
C21 C 0.6068(5) 0.6410(5) 0.6770(7) 0.026(2) Uani 1 1 d .
C22 C 0.6837(5) 0.6546(6) 0.7994(8) 0.037(3) Uani 1 1 d .
H22A H 0.7118 0.6613 0.7478 0.045 Uiso 1 1 calc R
H22B H 0.6977 0.6131 0.8348 0.045 Uiso 1 1 calc R
C23 C 0.6838(5) 0.7208(5) 0.8592(6) 0.030(2) Uani 1 1 d .
C24 C 0.7417(5) 0.7486(6) 0.8784(8) 0.037(3) Uani 1 1 d .
H24 H 0.7771 0.7270 0.8539 0.044 Uiso 1 1 calc R
C25 C 0.7466(6) 0.8078(5) 0.9336(7) 0.035(2) Uani 1 1 d .
H25 H 0.7856 0.8266 0.9480 0.042 Uiso 1 1 calc R
C26 C 0.6943(6) 0.8397(5) 0.9680(7) 0.036(3) Uani 1 1 d .
H26 H 0.6974 0.8804 1.0057 0.043 Uiso 1 1 calc R
C27 C 0.6377(5) 0.8115(5) 0.9468(6) 0.030(2) Uani 1 1 d .
H27 H 0.6021 0.8335 0.9702 0.036 Uiso 1 1 calc R
C28 C 0.6317(5) 0.7506(5) 0.8913(6) 0.029(2) Uani 1 1 d .
C29 C 0.5718(5) 0.7205(5) 0.8712(7) 0.029(2) Uani 1 1 d .
H29A H 0.5516 0.7499 0.8246 0.035 Uiso 1 1 calc R
H29B H 0.5465 0.7219 0.9266 0.035 Uiso 1 1 calc R
C30 C 0.5762(5) 0.6434(5) 0.8373(7) 0.030(2) Uani 1 1 d .
H30A H 0.5881 0.6114 0.8874 0.036 Uiso 1 1 calc R
H30B H 0.5363 0.6276 0.8132 0.036 Uiso 1 1 calc R
C31 C 0.5172(5) 0.2413(5) 0.6163(8) 0.036(3) Uani 1 1 d .
C32 C 0.4232(5) 0.2991(6) 0.6619(9) 0.055(3) Uani 1 1 d D
H32A H 0.4187 0.3074 0.7277 0.066 Uiso 1 1 calc R
H32B H 0.4042 0.2528 0.6473 0.066 Uiso 1 1 calc R
C33 C 0.3895(6) 0.3610(5) 0.6071(6) 0.038(3) Uani 1 1 d D
C34 C 0.3376(8) 0.3517(9) 0.5720(8) 0.075(5) Uani 1 1 d D
H34 H 0.3171 0.3074 0.5762 0.090 Uiso 1 1 calc R
C35 C 0.3141(7) 0.4040(6) 0.5311(10) 0.056(4) Uani 1 1 d D
H35 H 0.2732 0.3972 0.5119 0.067 Uiso 1 1 calc R
C36 C 0.3382(5) 0.4678(5) 0.5104(7) 0.031(2) Uani 1 1 d D
H36 H 0.3169 0.5012 0.4741 0.038 Uiso 1 1 calc R
C37 C 0.3979(7) 0.4825(7) 0.5464(10) 0.082(7) Uani 1 1 d D
H37 H 0.4193 0.5258 0.5375 0.099 Uiso 1 1 calc R
C38 C 0.4226(5) 0.4193(7) 0.6009(7) 0.045(3) Uani 1 1 d D
C39 C 0.4814(6) 0.4305(7) 0.6510(10) 0.069(4) Uani 1 1 d D
H39A H 0.5024 0.4742 0.6307 0.083 Uiso 1 1 calc R
H39B H 0.4749 0.4328 0.7172 0.083 Uiso 1 1 calc R
C40 C 0.5144(8) 0.3685(5) 0.6258(10) 0.080(5) Uani 1 1 d DU
H40A H 0.5533 0.3692 0.6596 0.096 Uiso 1 1 calc R
H40B H 0.5248 0.3732 0.5609 0.096 Uiso 1 1 calc R
C41 C 0.6107(5) 0.1310(5) 0.3625(7) 0.025(2) Uani 1 1 d .
C42 C 0.6845(5) 0.1485(6) 0.2433(8) 0.031(2) Uani 1 1 d .
H42A H 0.6980 0.1091 0.2038 0.037 Uiso 1 1 calc R
H42B H 0.7125 0.1507 0.2958 0.037 Uiso 1 1 calc R
C43 C 0.6881(4) 0.2182(5) 0.1907(6) 0.023(2) Uani 1 1 d .
C44 C 0.7427(5) 0.2488(5) 0.1709(7) 0.029(2) Uani 1 1 d .
H44 H 0.7793 0.2267 0.1907 0.034 Uiso 1 1 calc R
C45 C 0.7457(5) 0.3107(5) 0.1228(8) 0.033(2) Uani 1 1 d .
H45 H 0.7842 0.3317 0.1106 0.039 Uiso 1 1 calc R
C46 C 0.6934(5) 0.3428(5) 0.0922(6) 0.028(2) Uani 1 1 d .
H46 H 0.6955 0.3858 0.0588 0.034 Uiso 1 1 calc R
C47 C 0.6381(5) 0.3117(5) 0.1106(7) 0.028(2) Uani 1 1 d .
H47 H 0.6020 0.3342 0.0899 0.034 Uiso 1 1 calc R
C48 C 0.6333(5) 0.2494(5) 0.1577(6) 0.027(2) Uani 1 1 d .
C49 C 0.5704(5) 0.2155(6) 0.1774(7) 0.033(2) Uani 1 1 d .
H49A H 0.5498 0.2427 0.2259 0.039 Uiso 1 1 calc R
H49B H 0.5448 0.2184 0.1223 0.039 Uiso 1 1 calc R
C50 C 0.5761(5) 0.1395(6) 0.2058(8) 0.033(2) Uani 1 1 d .
H50A H 0.5368 0.1223 0.2302 0.039 Uiso 1 1 calc R
H50B H 0.5871 0.1097 0.1531 0.039 Uiso 1 1 calc R
C51 C 0.6239(5) 0.0176(5) 0.6625(7) 0.030(2) Uani 1 1 d .
C52 C 0.6793(6) -0.0200(6) 0.7967(7) 0.037(3) Uani 1 1 d .
H52A H 0.6601 -0.0399 0.8518 0.045 Uiso 1 1 calc R
H52B H 0.6845 0.0317 0.8060 0.045 Uiso 1 1 calc R
C53 C 0.7406(6) -0.0535(6) 0.7833(7) 0.034(3) Uani 1 1 d .
C54 C 0.7895(7) -0.0318(7) 0.8345(8) 0.053(4) Uani 1 1 d .
H54 H 0.7842 0.0049 0.8779 0.063 Uiso 1 1 calc R
C55 C 0.8469(7) -0.0629(9) 0.8240(9) 0.067(5) Uani 1 1 d .
H55 H 0.8800 -0.0468 0.8600 0.080 Uiso 1 1 calc R
C56 C 0.8559(7) -0.1153(11) 0.7636(9) 0.090(7) Uani 1 1 d .
H56 H 0.8945 -0.1374 0.7572 0.108 Uiso 1 1 calc R
C57 C 0.8059(7) -0.1361(9) 0.7102(9) 0.071(5) Uani 1 1 d .
H57 H 0.8119 -0.1713 0.6651 0.085 Uiso 1 1 calc R
C58 C 0.7474(6) -0.1068(6) 0.7211(6) 0.038(3) Uani 1 1 d .
C59 C 0.6953(7) -0.1321(6) 0.6630(8) 0.052(3) Uani 1 1 d .
H59A H 0.6957 -0.1846 0.6610 0.062 Uiso 1 1 calc R
H59B H 0.7011 -0.1145 0.6005 0.062 Uiso 1 1 calc R
C60 C 0.6332(6) -0.1069(6) 0.6984(8) 0.040(3) Uani 1 1 d .
H60A H 0.6014 -0.1145 0.6520 0.048 Uiso 1 1 calc R
H60B H 0.6218 -0.1335 0.7536 0.048 Uiso 1 1 calc R
Fe1 Fe 0.57921(7) 0.63729(8) 0.49479(10) 0.0249(3) Uani 1 1 d .
Fe2 Fe 0.58443(7) 0.12744(8) 0.54876(9) 0.0260(4) Uani 1 1 d .
N1 N 0.6376(5) 0.4733(5) 0.3279(6) 0.038(2) Uani 1 1 d .
N2 N 0.4713(5) 0.7935(5) 0.3859(6) 0.038(2) Uani 1 1 d .
N3 N 0.6221(5) 0.6421(5) 0.7661(6) 0.033(2) Uani 1 1 d .
N4 N 0.4871(4) 0.2973(5) 0.6385(8) 0.056(3) Uani 1 1 d D
N5 N 0.6231(4) 0.1343(4) 0.2751(6) 0.0276(19) Uani 1 1 d .
N6 N 0.6392(5) -0.0322(5) 0.7185(6) 0.033(2) Uani 1 1 d .
S1 S 0.57786(13) 0.51497(12) 0.47979(17) 0.0314(6) Uani 1 1 d .
S2 S 0.63762(13) 0.61457(13) 0.36889(17) 0.0311(5) Uani 1 1 d .
S3 S 0.48883(12) 0.65506(13) 0.41842(16) 0.0285(5) Uani 1 1 d .
S4 S 0.57477(13) 0.75858(13) 0.47380(17) 0.0329(6) Uani 1 1 d .
S5 S 0.53527(12) 0.63169(12) 0.63655(16) 0.0255(5) Uani 1 1 d .
S6 S 0.65976(12) 0.64896(14) 0.59248(16) 0.0295(5) Uani 1 1 d .
S7 S 0.58765(14) 0.24865(15) 0.56637(18) 0.0390(7) Uani 1 1 d .
S8 S 0.49484(12) 0.15522(12) 0.62364(17) 0.0266(5) Uani 1 1 d .
S9 S 0.53871(12) 0.12337(13) 0.40768(16) 0.0269(5) Uani 1 1 d .
S10 S 0.66360(13) 0.13498(17) 0.44818(18) 0.0391(7) Uani 1 1 d .
S11 S 0.57916(14) 0.00566(14) 0.56789(18) 0.0368(6) Uani 1 1 d .
S12 S 0.64485(13) 0.10469(13) 0.67258(17) 0.0304(5) Uani 1 1 d .

loop_
_atom_site_aniso_label
_atom_site_aniso_U_11
_atom_site_aniso_U_22
_atom_site_aniso_U_33
_atom_site_aniso_U_23
_atom_site_aniso_U_13
_atom_site_aniso_U_12
C1 0.023(5) 0.035(5) 0.022(5) -0.003(4) -0.007(4) 0.017(4)
C2 0.049(8) 0.049(6) 0.023(5) 0.009(4) -0.009(5) 0.017(6)
C3 0.043(7) 0.029(5) 0.015(4) -0.004(3) -0.003(4) 0.003(5)
C4 0.051(7) 0.027(5) 0.020(4) -0.005(3) -0.007(5) 0.009(5)
C5 0.035(7) 0.037(6) 0.049(7) -0.001(5) -0.001(5) -0.008(5)
C6 0.045(8) 0.069(8) 0.036(6) -0.010(5) -0.010(5) 0.014(6)
C7 0.058(8) 0.051(6) 0.030(5) -0.005(5) -0.018(6) 0.020(6)
C8 0.051(7) 0.036(5) 0.025(5) -0.012(4) -0.010(5) 0.004(5)
C9 0.061(9) 0.044(6) 0.035(6) -0.002(5) -0.008(6) 0.018(6)
C10 0.065(8) 0.032(5) 0.026(5) -0.006(4) 0.000(5) -0.011(5)
C11 0.035(6) 0.040(5) 0.019(4) 0.009(4) 0.006(4) 0.014(5)
C12 0.017(5) 0.038(5) 0.052(6) 0.021(4) -0.007(4) -0.004(4)
C13 0.047(7) 0.040(6) 0.027(5) 0.016(4) -0.003(5) 0.002(5)
C14 0.026(5) 0.033(5) 0.039(5) 0.008(4) -0.015(5) -0.011(4)
C15 0.023(5) 0.051(6) 0.035(5) 0.018(4) -0.015(4) -0.003(5)
C16 0.035(6) 0.035(5) 0.032(5) 0.008(4) -0.005(5) 0.009(5)
C17 0.036(7) 0.037(6) 0.048(6) 0.020(5) -0.020(5) -0.007(5)
C18 0.039(7) 0.041(6) 0.032(5) 0.023(4) -0.005(5) -0.010(5)
C19 0.022(5) 0.032(4) 0.026(4) 0.006(3) -0.008(4) -0.001(4)
C20 0.035(6) 0.037(5) 0.026(4) 0.009(4) -0.012(4) 0.004(4)
C21 0.019(5) 0.032(5) 0.028(5) -0.003(4) -0.008(4) 0.010(4)
C22 0.033(6) 0.048(6) 0.031(5) -0.014(5) -0.006(5) 0.008(5)
C23 0.037(6) 0.035(5) 0.017(4) 0.001(4) -0.006(4) 0.003(5)
C24 0.037(7) 0.042(6) 0.030(5) 0.001(4) -0.004(5) 0.021(5)
C25 0.031(6) 0.042(6) 0.032(5) 0.005(4) -0.008(5) 0.001(5)
C26 0.053(7) 0.029(5) 0.025(5) -0.009(4) -0.007(5) 0.009(5)
C27 0.037(6) 0.033(5) 0.018(4) 0.001(4) 0.006(4) 0.015(4)
C28 0.035(6) 0.031(5) 0.020(4) 0.000(4) -0.009(4) 0.013(5)
C29 0.036(6) 0.033(5) 0.019(4) 0.003(4) -0.003(4) 0.022(5)
C30 0.028(6) 0.038(5) 0.023(5) 0.001(4) -0.002(4) -0.003(5)
C31 0.046(6) 0.018(4) 0.042(6) -0.009(4) -0.027(5) 0.013(4)
C32 0.043(7) 0.051(7) 0.070(8) -0.028(6) 0.000(7) 0.005(6)
C33 0.065(8) 0.025(5) 0.024(5) -0.012(4) 0.021(5) -0.009(5)
C34 0.095(13) 0.087(11) 0.043(7) -0.030(7) 0.031(8) -0.021(10)
C35 0.064(9) 0.030(6) 0.073(9) -0.014(6) 0.041(8) -0.004(6)
C36 0.037(7) 0.032(5) 0.025(5) -0.002(4) 0.003(4) 0.009(5)
C37 0.102(13) 0.065(9) 0.079(10) -0.063(8) 0.066(10) -0.056(9)
C38 0.026(6) 0.080(9) 0.028(5) -0.003(5) 0.007(5) -0.028(6)
C39 0.069(10) 0.064(9) 0.075(9) -0.019(7) 0.003(8) -0.023(8)
C40 0.146(13) 0.023(5) 0.071(8) -0.015(5) -0.060(9) 0.019(7)
C41 0.016(5) 0.038(5) 0.022(4) -0.001(4) 0.002(4) 0.008(4)
C42 0.016(5) 0.037(5) 0.039(6) 0.003(4) 0.005(4) 0.009(5)
C43 0.012(5) 0.037(5) 0.022(4) -0.001(4) 0.001(4) 0.014(4)
C44 0.024(5) 0.037(5) 0.025(4) 0.003(4) 0.007(4) 0.000(4)
C45 0.028(6) 0.033(5) 0.036(5) 0.001(4) 0.003(5) 0.001(4)
C46 0.033(6) 0.034(5) 0.018(4) -0.001(3) -0.002(4) 0.007(4)
C47 0.027(6) 0.030(5) 0.028(5) -0.003(4) -0.005(4) 0.002(4)
C48 0.023(5) 0.035(5) 0.021(5) -0.005(4) -0.003(4) 0.008(4)
C49 0.021(5) 0.050(6) 0.028(5) 0.004(4) -0.001(4) -0.014(5)
C50 0.026(6) 0.047(6) 0.025(5) 0.001(4) -0.005(4) 0.006(5)
C51 0.025(6) 0.039(5) 0.026(5) -0.010(4) 0.002(4) -0.002(4)
C52 0.050(8) 0.038(6) 0.024(5) -0.005(4) -0.020(5) 0.017(5)
C53 0.042(7) 0.044(6) 0.016(4) 0.011(4) 0.009(4) 0.005(5)
C54 0.062(9) 0.063(8) 0.032(6) 0.015(5) -0.017(6) -0.018(7)
C55 0.046(8) 0.118(14) 0.036(7) 0.022(8) -0.015(6) -0.016(9)
C56 0.045(9) 0.19(2) 0.030(6) -0.009(9) 0.013(6) 0.021(11)
C57 0.050(9) 0.128(14) 0.035(6) -0.025(8) 0.007(6) 0.037(9)
C58 0.055(7) 0.043(6) 0.015(4) 0.005(4) 0.009(5) 0.013(6)
C59 0.072(10) 0.051(7) 0.032(6) -0.017(5) -0.010(6) 0.008(7)
C60 0.040(7) 0.039(6) 0.043(6) 0.005(5) -0.010(5) 0.012(5)
Fe1 0.0243(9) 0.0291(7) 0.0212(7) -0.0003(5) -0.0007(6) 0.0024(6)
Fe2 0.0238(8) 0.0350(8) 0.0191(7) 0.0021(6) -0.0013(6) 0.0048(6)
N1 0.049(6) 0.045(5) 0.019(4) 0.001(4) -0.011(4) 0.008(5)
N2 0.036(5) 0.043(5) 0.035(4) 0.012(4) 0.002(4) 0.004(4)
N3 0.031(6) 0.045(5) 0.022(4) -0.012(4) -0.002(4) 0.006(4)
N4 0.052(7) 0.043(5) 0.074(8) -0.024(5) -0.041(6) 0.013(5)
N5 0.017(5) 0.031(4) 0.035(5) 0.004(3) 0.001(4) 0.006(3)
N6 0.034(5) 0.044(5) 0.021(4) -0.005(4) -0.006(4) 0.006(4)
S1 0.0415(15) 0.0283(11) 0.0245(11) -0.0003(9) 0.0050(11) -0.0001(11)
S2 0.0338(14) 0.0332(12) 0.0263(11) 0.0026(9) 0.0069(10) 0.0007(11)
S3 0.0269(13) 0.0324(12) 0.0263(11) 0.0004(9) -0.0035(10) 0.0023(10)
S4 0.0342(14) 0.0312(12) 0.0333(13) 0.0033(9) -0.0002(10) -0.0063(10)
S5 0.0221(13) 0.0310(11) 0.0234(11) -0.0003(8) -0.0004(9) 0.0003(10)
S6 0.0210(13) 0.0428(13) 0.0247(11) -0.0028(9) -0.0012(9) 0.0043(10)
S7 0.0459(16) 0.0383(13) 0.0326(13) 0.0074(10) -0.0063(11) -0.0185(13)
S8 0.0240(12) 0.0277(11) 0.0279(11) -0.0028(9) 0.0037(10) 0.0011(10)
S9 0.0205(13) 0.0389(12) 0.0213(11) 0.0034(9) 0.0006(9) 0.0035(10)
S10 0.0240(14) 0.0689(19) 0.0242(11) 0.0046(11) -0.0009(10) 0.0045(13)
S11 0.0426(17) 0.0364(13) 0.0313(13) -0.0018(9) -0.0142(11) 0.0076(12)
S12 0.0306(14) 0.0353(12) 0.0254(11) -0.0021(9) -0.0083(10) 0.0083(11)

loop_
_atom_type_symbol
_atom_type_description
_atom_type_scat_dispersion_real
_atom_type_scat_dispersion_imag
_atom_type_scat_source
C C 0.0181 0.0091 'International Tables Vol C Tables 4.2.6.8 and 6.1.1.4'
H H 0.0000 0.0000 'International Tables Vol C Tables 4.2.6.8 and 6.1.1.4'
N N 0.0311 0.0180 'International Tables Vol C Tables 4.2.6.8 and 6.1.1.4'
S S 0.3331 0.5567 'International Tables Vol C Tables 4.2.6.8 and 6.1.1.4'
Fe Fe -1.1336 3.1974 'International Tables Vol C Tables 4.2.6.8 and 6.1.1.4'

loop_
_geom_angle_atom_site_label_1
_geom_angle_atom_site_label_2
_geom_angle_atom_site_label_3
_geom_angle
N1 C1 S2 126.8(9)
N1 C1 S1 122.8(8)
S2 C1 S1 110.4(5)
N1 C2 C3 109.0(8)
N1 C2 H2A 109.9
C3 C2 H2A 109.9
N1 C2 H2B 109.9
C3 C2 H2B 109.9
H2A C2 H2B 108.3
C8 C3 C4 119.7(11)
C8 C3 C2 122.8(11)
C4 C3 C2 117.5(9)
C5 C4 C3 121.6(10)
C5 C4 H4 119.2
C3 C4 H4 119.2
C6 C5 C4 117.9(12)
C6 C5 H5 121.0
C4 C5 H5 121.0
C5 C6 C7 121.0(12)
C5 C6 H6 119.5
C7 C6 H6 119.5
C6 C7 C8 121.5(12)
C6 C7 H7 119.2
C8 C7 H7 119.2
C7 C8 C3 118.2(13)
C7 C8 C9 121.1(11)
C3 C8 C9 120.7(12)
C8 C9 C10 112.2(10)
C8 C9 H9A 109.2
C10 C9 H9A 109.2
C8 C9 H9B 109.2
C10 C9 H9B 109.2
H9A C9 H9B 107.9
N1 C10 C9 109.3(10)
N1 C10 H10A 109.8
C9 C10 H10A 109.8
N1 C10 H10B 109.8
C9 C10 H10B 109.8
H10A C10 H10B 108.3
N2 C11 S4 127.0(9)
N2 C11 S3 121.6(9)
S4 C11 S3 111.4(5)
N2 C12 C13 112.1(9)
N2 C12 H12A 109.2
C13 C12 H12A 109.2
N2 C12 H12B 109.2
C13 C12 H12B 109.2
H12A C12 H12B 107.9
C14 C13 C18 121.3(12)
C14 C13 C12 119.3(10)
C18 C13 C12 119.3(11)
C13 C14 C15 120.6(10)
C13 C14 H14 119.7
C15 C14 H14 119.7
C14 C15 C16 120.4(11)
C14 C15 H15 119.8
C16 C15 H15 119.8
C17 C16 C15 119.0(11)
C17 C16 H16 120.5
C15 C16 H16 120.5
C16 C17 C18 119.8(11)
C16 C17 H17 120.1
C18 C17 H17 120.1
C13 C18 C17 118.9(11)
C13 C18 C19 123.0(11)
C17 C18 C19 118.1(9)
C18 C19 C20 112.3(8)
C18 C19 H19A 109.1
C20 C19 H19A 109.1
C18 C19 H19B 109.1
C20 C19 H19B 109.1
H19A C19 H19B 107.9
N2 C20 C19 106.2(8)
N2 C20 H20A 110.5
C19 C20 H20A 110.5
N2 C20 H20B 110.5
C19 C20 H20B 110.5
H20A C20 H20B 108.7
N3 C21 S5 125.0(9)
N3 C21 S6 122.5(8)
S5 C21 S6 112.5(6)
N3 C22 C23 109.2(9)
N3 C22 H22A 109.8
C23 C22 H22A 109.8
N3 C22 H22B 109.8
C23 C22 H22B 109.8
H22A C22 H22B 108.3
C28 C23 C24 122.5(10)
C28 C23 C22 122.5(10)
C24 C23 C22 115.0(10)
C25 C24 C23 119.4(11)
C25 C24 H24 120.3
C23 C24 H24 120.3
C24 C25 C26 119.8(11)
C24 C25 H25 120.1
C26 C25 H25 120.1
C27 C26 C25 119.4(9)
C27 C26 H26 120.3
C25 C26 H26 120.3
C26 C27 C28 121.6(10)
C26 C27 H27 119.2
C28 C27 H27 119.2
C23 C28 C27 117.3(10)
C23 C28 C29 121.6(9)
C27 C28 C29 121.1(10)
C28 C29 C30 112.2(8)
C28 C29 H29A 109.2
C30 C29 H29A 109.2
C28 C29 H29B 109.2
C30 C29 H29B 109.2
H29A C29 H29B 107.9
N3 C30 C29 107.1(8)
N3 C30 H30A 110.3
C29 C30 H30A 110.3
N3 C30 H30B 110.3
C29 C30 H30B 110.3
H30A C30 H30B 108.5
N4 C31 S8 128.1(10)
N4 C31 S7 120.3(9)
S8 C31 S7 111.4(6)
N4 C32 C33 110.1(10)
N4 C32 H32A 109.6
C33 C32 H32A 109.6
N4 C32 H32B 109.6
C33 C32 H32B 109.6
H32A C32 H32B 108.2
C34 C33 C38 125.6(13)
C34 C33 C32 121.5(12)
C38 C33 C32 112.8(11)
C33 C34 C35 117.1(16)
C33 C34 H34 121.5
C35 C34 H34 121.5
C34 C35 C36 130.0(17)
C34 C35 H35 115.0
C36 C35 H35 115.0
C35 C36 C37 116.4(13)
C35 C36 H36 121.8
C37 C36 H36 121.8
C36 C37 C38 111.3(10)
C36 C37 H37 124.3
C38 C37 H37 124.3
C33 C38 C39 123.7(13)
C33 C38 C37 119.3(10)
C39 C38 C37 116.8(11)
C40 C39 C38 101.1(11)
C40 C39 H39A 111.5
C38 C39 H39A 111.5
C40 C39 H39B 111.5
C38 C39 H39B 111.5
H39A C39 H39B 109.4
C39 C40 N4 120.3(14)
C39 C40 H40A 107.3
N4 C40 H40A 107.3
C39 C40 H40B 107.3
N4 C40 H40B 107.3
H40A C40 H40B 106.9
N5 C41 S10 125.4(8)
N5 C41 S9 124.9(8)
S10 C41 S9 109.7(6)
N5 C42 C43 111.7(8)
N5 C42 H42A 109.3
C43 C42 H42A 109.3
N5 C42 H42B 109.3
C43 C42 H42B 109.3
H42A C42 H42B 107.9
C44 C43 C48 119.7(9)
C44 C43 C42 121.1(9)
C48 C43 C42 119.1(9)
C43 C44 C45 120.9(10)
C43 C44 H44 119.6
C45 C44 H44 119.6
C44 C45 C46 120.5(11)
C44 C45 H45 119.8
C46 C45 H45 119.8
C45 C46 C47 119.0(9)
C45 C46 H46 120.5
C47 C46 H46 120.5
C48 C47 C46 122.3(10)
C48 C47 H47 118.9
C46 C47 H47 118.9
C47 C48 C43 117.6(10)
C47 C48 C49 121.1(9)
C43 C48 C49 121.2(9)
C50 C49 C48 111.8(9)
C50 C49 H49A 109.2
C48 C49 H49A 109.2
C50 C49 H49B 109.2
C48 C49 H49B 109.2
H49A C49 H49B 107.9
N5 C50 C49 108.7(9)
N5 C50 H50A 110.0
C49 C50 H50A 110.0
N5 C50 H50B 110.0
C49 C50 H50B 110.0
H50A C50 H50B 108.3
N6 C51 S12 124.8(8)
N6 C51 S11 124.8(8)
S12 C51 S11 110.4(6)
N6 C52 C53 111.5(9)
N6 C52 H52A 109.3
C53 C52 H52A 109.3
N6 C52 H52B 109.3
C53 C52 H52B 109.3
H52A C52 H52B 108.0
C58 C53 C54 120.0(12)
C58 C53 C52 119.8(11)
C54 C53 C52 120.2(11)
C53 C54 C55 121.3(14)
C53 C54 H54 119.4
C55 C54 H54 119.4
C56 C55 C54 120.9(14)
C56 C55 H55 119.6
C54 C55 H55 119.6
C55 C56 C57 117.5(15)
C55 C56 H56 121.2
C57 C56 H56 121.2
C56 C57 C58 122.6(13)
C56 C57 H57 118.7
C58 C57 H57 118.7
C53 C58 C57 117.7(13)
C53 C58 C59 122.0(11)
C57 C58 C59 120.2(10)
C58 C59 C60 112.5(9)
C58 C59 H59A 109.1
C60 C59 H59A 109.1
C58 C59 H59B 109.1
C60 C59 H59B 109.1
H59A C59 H59B 107.8
N6 C60 C59 107.0(10)
N6 C60 H60A 110.3
C59 C60 H60A 110.3
N6 C60 H60B 110.3
C59 C60 H60B 110.3
H60A C60 H60B 108.6
S6 Fe1 S2 95.56(11)
S6 Fe1 S3 163.17(12)
S2 Fe1 S3 96.38(11)
S6 Fe1 S5 75.86(10)
S2 Fe1 S5 163.44(12)
S3 Fe1 S5 95.21(11)
S6 Fe1 S4 91.27(11)
S2 Fe1 S4 95.70(11)
S3 Fe1 S4 75.78(10)
S5 Fe1 S4 98.59(10)
S6 Fe1 S1 99.53(11)
S2 Fe1 S1 75.20(10)
S3 Fe1 S1 94.97(11)
S5 Fe1 S1 92.06(10)
S4 Fe1 S1 166.42(12)
S10 Fe2 S12 95.15(11)
S10 Fe2 S7 89.34(12)
S12 Fe2 S7 94.44(11)
S10 Fe2 S9 75.35(11)
S12 Fe2 S9 163.77(12)
S7 Fe2 S9 98.52(10)
S10 Fe2 S11 100.29(13)
S12 Fe2 S11 75.34(10)
S7 Fe2 S11 166.44(12)
S9 Fe2 S11 93.18(11)
S10 Fe2 S8 160.02(12)
S12 Fe2 S8 98.74(11)
S7 Fe2 S8 75.39(11)
S9 Fe2 S8 93.97(11)
S11 Fe2 S8 97.08(11)
C1 N1 C10 124.4(9)
C1 N1 C2 118.6(10)
C10 N1 C2 113.9(9)
C11 N2 C12 124.4(10)
C11 N2 C20 123.1(10)
C12 N2 C20 112.0(8)
C21 N3 C22 124.0(10)
C21 N3 C30 121.9(10)
C22 N3 C30 113.2(8)
C31 N4 C32 125.3(10)
C31 N4 C40 120.1(11)
C32 N4 C40 113.7(11)
C41 N5 C50 122.9(9)
C41 N5 C42 121.0(10)
C50 N5 C42 114.7(9)
C51 N6 C60 123.5(9)
C51 N6 C52 122.9(9)
C60 N6 C52 111.6(8)
C1 S1 Fe1 86.4(3)
C1 S2 Fe1 87.8(4)
C11 S3 Fe1 85.8(4)
C11 S4 Fe1 87.0(4)
C21 S5 Fe1 85.8(4)
C21 S6 Fe1 85.8(4)
C31 S7 Fe2 86.6(3)
C31 S8 Fe2 86.5(4)
C41 S9 Fe2 87.0(4)
C41 S10 Fe2 87.9(4)
C51 S11 Fe2 86.6(4)
C51 S12 Fe2 87.4(4)

loop_
_geom_bond_atom_site_label_1
_geom_bond_atom_site_label_2
_geom_bond_distance
C1 N1 1.352(13)
C1 S2 1.695(10)
C1 S1 1.733(10)
C2 N1 1.458(15)
C2 C3 1.512(16)
C2 H2A 0.9900
C2 H2B 0.9900
C3 C8 1.389(15)
C3 C4 1.391(16)
C4 C5 1.384(16)
C4 H4 0.9500
C5 C6 1.375(17)
C5 H5 0.9500
C6 C7 1.374(19)
C6 H6 0.9500
C7 C8 1.382(18)
C7 H7 0.9500
C8 C9 1.501(19)
C9 C10 1.525(18)
C9 H9A 0.9900
C9 H9B 0.9900
C10 N1 1.450(13)
C10 H10A 0.9900
C10 H10B 0.9900
C11 N2 1.319(13)
C11 S4 1.689(11)
C11 S3 1.742(11)
C12 N2 1.456(13)
C12 C13 1.513(16)
C12 H12A 0.9900
C12 H12B 0.9900
C13 C14 1.364(15)
C13 C18 1.375(16)
C14 C15 1.391(16)
C14 H14 0.9500
C15 C16 1.409(16)
C15 H15 0.9500
C16 C17 1.386(16)
C16 H16 0.9500
C17 C18 1.449(18)
C17 H17 0.9500
C18 C19 1.529(14)
C19 C20 1.539(13)
C19 H19A 0.9900
C19 H19B 0.9900
C20 N2 1.506(13)
C20 H20A 0.9900
C20 H20B 0.9900
C21 N3 1.358(14)
C21 S5 1.690(10)
C21 S6 1.712(11)
C22 N3 1.458(15)
C22 C23 1.528(13)
C22 H22A 0.9900
C22 H22B 0.9900
C23 C28 1.360(15)
C23 C24 1.403(16)
C24 C25 1.386(15)
C24 H24 0.9500
C25 C26 1.392(16)
C25 H25 0.9500
C26 C27 1.388(16)
C26 H26 0.9500
C27 C28 1.416(13)
C27 H27 0.9500
C28 C29 1.462(15)
C29 C30 1.539(13)
C29 H29A 0.9900
C29 H29B 0.9900
C30 N3 1.458(14)
C30 H30A 0.9900
C30 H30B 0.9900
C31 N4 1.289(13)
C31 S8 1.698(10)
C31 S7 1.719(13)
C32 N4 1.444(13)
C32 C33 1.601(15)
C32 H32A 0.9900
C32 H32B 0.9900
C33 C34 1.26(2)
C33 C38 1.320(15)
C34 C35 1.27(2)
C34 H34 0.9500
C35 C36 1.347(16)
C35 H35 0.9500
C36 C37 1.44(2)
C36 H36 0.9500
C37 C38 1.54(2)
C37 H37 0.9500
C38 C39 1.505(15)
C39 C40 1.424(17)
C39 H39A 0.9900
C39 H39B 0.9900
C40 N4 1.482(13)
C40 H40A 0.9900
C40 H40B 0.9900
C41 N5 1.321(14)
C41 S10 1.719(10)
C41 S9 1.723(10)
C42 N5 1.452(14)
C42 C43 1.529(13)
C42 H42A 0.9900
C42 H42B 0.9900
C43 C44 1.363(14)
C43 C48 1.424(13)
C44 C45 1.367(14)
C44 H44 0.9500
C45 C46 1.374(15)
C45 H45 0.9500
C46 C47 1.376(15)
C46 H46 0.9500
C47 C48 1.368(13)
C47 H47 0.9500
C48 C49 1.549(14)
C49 C50 1.498(14)
C49 H49A 0.9900
C49 H49B 0.9900
C50 N5 1.457(14)
C50 H50A 0.9900
C50 H50B 0.9900
C51 N6 1.296(14)
C51 S12 1.710(10)
C51 S11 1.723(11)
C52 N6 1.472(13)
C52 C53 1.498(16)
C52 H52A 0.9900
C52 H52B 0.9900
C53 C58 1.370(15)
C53 C54 1.376(17)
C54 C55 1.40(2)
C54 H54 0.9500
C55 C56 1.35(2)
C55 H55 0.9500
C56 C57 1.41(2)
C56 H56 0.9500
C57 C58 1.407(18)
C57 H57 0.9500
C58 C59 1.507(18)
C59 C60 1.535(18)
C59 H59A 0.9900
C59 H59B 0.9900
C60 N6 1.443(14)
C60 H60A 0.9900
C60 H60B 0.9900
Fe1 S6 2.293(3)
Fe1 S2 2.299(3)
Fe1 S3 2.307(3)
Fe1 S5 2.308(3)
Fe1 S4 2.309(3)
Fe1 S1 2.316(3)
Fe2 S10 2.291(3)
Fe2 S12 2.300(3)
Fe2 S7 2.300(3)
Fe2 S9 2.315(3)
Fe2 S11 2.315(3)
Fe2 S8 2.317(3)

loop_
_geom_torsion_atom_site_label_1
_geom_torsion_atom_site_label_2
_geom_torsion_atom_site_label_3
_geom_torsion_atom_site_label_4
_geom_torsion
N1 C2 C3 C8 17.5(14)
N1 C2 C3 C4 -163.2(9)
C8 C3 C4 C5 -1.8(15)
C2 C3 C4 C5 178.9(10)
C3 C4 C5 C6 -0.9(16)
C4 C5 C6 C7 3.0(17)
C5 C6 C7 C8 -2.6(18)
C6 C7 C8 C3 -0.1(17)
C6 C7 C8 C9 -178.6(11)
C4 C3 C8 C7 2.2(14)
C2 C3 C8 C7 -178.5(10)
C4 C3 C8 C9 -179.3(9)
C2 C3 C8 C9 0.0(15)
C7 C8 C9 C10 -168.0(10)
C3 C8 C9 C10 13.5(14)
C8 C9 C10 N1 -44.6(12)
N2 C12 C13 C14 160.0(9)
N2 C12 C13 C18 -17.4(14)
C18 C13 C14 C15 0.3(15)
C12 C13 C14 C15 -177.0(9)
C13 C14 C15 C16 0.8(14)
C14 C15 C16 C17 -1.3(15)
C15 C16 C17 C18 0.7(15)
C14 C13 C18 C17 -0.9(15)
C12 C13 C18 C17 176.5(9)
C14 C13 C18 C19 179.7(9)
C12 C13 C18 C19 -2.9(15)
C16 C17 C18 C13 0.3(15)
C16 C17 C18 C19 179.8(9)
C13 C18 C19 C20 -12.3(13)
C17 C18 C19 C20 168.3(8)
C18 C19 C20 N2 44.9(10)
N3 C22 C23 C28 14.3(14)
N3 C22 C23 C24 -165.7(9)
C28 C23 C24 C25 1.3(16)
C22 C23 C24 C25 -178.7(10)
C23 C24 C25 C26 -1.1(16)
C24 C25 C26 C27 0.3(16)
C25 C26 C27 C28 0.3(15)
C24 C23 C28 C27 -0.7(15)
C22 C23 C28 C27 179.3(9)
C24 C23 C28 C29 -179.4(9)
C22 C23 C28 C29 0.6(15)
C26 C27 C28 C23 -0.1(14)
C26 C27 C28 C29 178.6(9)
C23 C28 C29 C30 17.2(13)
C27 C28 C29 C30 -161.5(9)
C28 C29 C30 N3 -49.1(11)
N4 C32 C33 C34 137.9(10)
N4 C32 C33 C38 -39.9(10)
C38 C33 C34 C35 -3.5(15)
C32 C33 C34 C35 179.0(10)
C33 C34 C35 C36 7.3(19)
C34 C35 C36 C37 -6.1(19)
C35 C36 C37 C38 1.2(14)
C34 C33 C38 C39 174.0(10)
C32 C33 C38 C39 -8.3(14)
C34 C33 C38 C37 -0.6(15)
C32 C33 C38 C37 177.1(9)
C36 C37 C38 C33 1.6(14)
C36 C37 C38 C39 -173.3(10)
C33 C38 C39 C40 52.8(16)
C37 C38 C39 C40 -132.5(12)
C38 C39 C40 N4 -53.0(15)
N5 C42 C43 C44 166.5(9)
N5 C42 C43 C48 -17.0(13)
C48 C43 C44 C45 2.8(15)
C42 C43 C44 C45 179.2(10)
C43 C44 C45 C46 -1.1(16)
C44 C45 C46 C47 0.0(15)
C45 C46 C47 C48 -0.7(15)
C46 C47 C48 C43 2.2(14)
C46 C47 C48 C49 -179.9(9)
C44 C43 C48 C47 -3.3(14)
C42 C43 C48 C47 -179.8(9)
C44 C43 C48 C49 178.9(9)
C42 C43 C48 C49 2.4(14)
C47 C48 C49 C50 164.0(9)
C43 C48 C49 C50 -18.2(13)
C48 C49 C50 N5 47.7(12)
N6 C52 C53 C58 -20.0(14)
N6 C52 C53 C54 161.3(10)
C58 C53 C54 C55 0.5(17)
C52 C53 C54 C55 179.2(11)
C53 C54 C55 C56 0(2)
C54 C55 C56 C57 2(2)
C55 C56 C57 C58 -3(3)
C54 C53 C58 C57 -1.9(16)
C52 C53 C58 C57 179.4(11)
C54 C53 C58 C59 -179.7(10)
C52 C53 C58 C59 1.6(16)
C56 C57 C58 C53 3(2)
C56 C57 C58 C59 -178.9(14)
C53 C58 C59 C60 -15.2(16)
C57 C58 C59 C60 167.1(12)
C58 C59 C60 N6 46.7(13)
S2 C1 N1 C10 161.0(9)
S1 C1 N1 C10 -19.8(15)
S2 C1 N1 C2 2.5(15)
S1 C1 N1 C2 -178.3(8)
C9 C10 N1 C1 -92.0(14)
C9 C10 N1 C2 67.4(12)
C3 C2 N1 C1 109.0(11)
C3 C2 N1 C10 -51.7(13)
S4 C11 N2 C12 -9.9(16)
S3 C11 N2 C12 172.6(8)
S4 C11 N2 C20 178.5(7)
S3 C11 N2 C20 1.0(14)
C13 C12 N2 C11 -118.0(11)
C13 C12 N2 C20 54.5(11)
C19 C20 N2 C11 104.0(11)
C19 C20 N2 C12 -68.6(10)
S5 C21 N3 C22 -176.0(8)
S6 C21 N3 C22 4.1(15)
S5 C21 N3 C30 -7.3(15)
S6 C21 N3 C30 172.9(7)
C23 C22 N3 C21 119.7(11)
C23 C22 N3 C30 -49.9(12)
C29 C30 N3 C21 -101.3(11)
C29 C30 N3 C22 68.5(11)
S8 C31 N4 C32 -10.2(19)
S7 C31 N4 C32 165.6(10)
S8 C31 N4 C40 -179.2(9)
S7 C31 N4 C40 -3.4(16)
C33 C32 N4 C31 -131.3(12)
C33 C32 N4 C40 38.3(13)
C39 C40 N4 C31 -179.5(12)
C39 C40 N4 C32 10.3(17)
S10 C41 N5 C50 -172.2(8)
S9 C41 N5 C50 6.9(15)
S10 C41 N5 C42 -5.8(14)
S9 C41 N5 C42 173.2(7)
C49 C50 N5 C41 99.2(12)
C49 C50 N5 C42 -67.9(11)
C43 C42 N5 C41 -116.6(10)
C43 C42 N5 C50 50.8(12)
S12 C51 N6 C60 -165.1(9)
S11 C51 N6 C60 15.3(16)
S12 C51 N6 C52 -2.7(16)
S11 C51 N6 C52 177.8(9)
C59 C60 N6 C51 95.5(13)
C59 C60 N6 C52 -68.7(12)
C53 C52 N6 C51 -109.0(12)
C53 C52 N6 C60 55.3(13)
N1 C1 S1 Fe1 -176.2(9)
S2 C1 S1 Fe1 3.1(5)
S6 Fe1 S1 C1 -95.5(3)
S2 Fe1 S1 C1 -2.2(3)
S3 Fe1 S1 C1 93.1(3)
S5 Fe1 S1 C1 -171.5(3)
S4 Fe1 S1 C1 46.7(7)
N1 C1 S2 Fe1 176.1(9)
S1 C1 S2 Fe1 -3.2(5)
S6 Fe1 S2 C1 100.7(3)
S3 Fe1 S2 C1 -91.2(3)
S5 Fe1 S2 C1 43.0(6)
S4 Fe1 S2 C1 -167.5(3)
S1 Fe1 S2 C1 2.3(3)
N2 C11 S3 Fe1 179.1(9)
S4 C11 S3 Fe1 1.2(5)
S6 Fe1 S3 C11 39.8(5)
S2 Fe1 S3 C11 -95.1(3)
S5 Fe1 S3 C11 96.7(3)
S4 Fe1 S3 C11 -0.9(3)
S1 Fe1 S3 C11 -170.8(3)
N2 C11 S4 Fe1 -178.9(10)
S3 C11 S4 Fe1 -1.2(5)
S6 Fe1 S4 C11 -168.2(3)
S2 Fe1 S4 C11 96.0(3)
S3 Fe1 S4 C11 0.9(3)
S5 Fe1 S4 C11 -92.3(3)
S1 Fe1 S4 C11 48.9(7)
N3 C21 S5 Fe1 -179.1(9)
S6 C21 S5 Fe1 0.8(5)
S6 Fe1 S5 C21 -0.5(3)
S2 Fe1 S5 C21 59.7(6)
S3 Fe1 S5 C21 -166.1(3)
S4 Fe1 S5 C21 -89.7(3)
S1 Fe1 S5 C21 98.8(3)
N3 C21 S6 Fe1 179.1(8)
S5 C21 S6 Fe1 -0.8(5)
S2 Fe1 S6 C21 -165.1(3)
S3 Fe1 S6 C21 59.9(5)
S5 Fe1 S6 C21 0.5(3)
S4 Fe1 S6 C21 99.1(3)
S1 Fe1 S6 C21 -89.2(3)
N4 C31 S7 Fe2 -174.0(9)
S8 C31 S7 Fe2 2.5(5)
S10 Fe2 S7 C31 165.2(4)
S12 Fe2 S7 C31 -99.7(4)
S9 Fe2 S7 C31 90.1(4)
S11 Fe2 S7 C31 -59.2(7)
S8 Fe2 S7 C31 -1.8(4)
N4 C31 S8 Fe2 173.6(11)
S7 C31 S8 Fe2 -2.5(5)
S10 Fe2 S8 C31 -39.4(5)
S12 Fe2 S8 C31 94.1(4)
S7 Fe2 S8 C31 1.8(4)
S9 Fe2 S8 C31 -96.0(4)
S11 Fe2 S8 C31 170.3(4)
N5 C41 S9 Fe2 -178.4(9)
S10 C41 S9 Fe2 0.7(5)
S10 Fe2 S9 C41 -0.5(3)
S12 Fe2 S9 C41 -56.1(6)
S7 Fe2 S9 C41 86.5(3)
S11 Fe2 S9 C41 -100.4(3)
S8 Fe2 S9 C41 162.3(3)
N5 C41 S10 Fe2 178.4(9)
S9 C41 S10 Fe2 -0.8(5)
S12 Fe2 S10 C41 167.2(3)
S7 Fe2 S10 C41 -98.4(3)
S9 Fe2 S10 C41 0.5(3)
S11 Fe2 S10 C41 91.2(3)
S8 Fe2 S10 C41 -58.8(5)
N6 C51 S11 Fe2 175.5(10)
S12 C51 S11 Fe2 -4.1(5)
S10 Fe2 S11 C51 95.6(4)
S12 Fe2 S11 C51 2.9(4)
S7 Fe2 S11 C51 -39.0(7)
S9 Fe2 S11 C51 171.3(4)
S8 Fe2 S11 C51 -94.3(4)
N6 C51 S12 Fe2 -175.5(10)
S11 C51 S12 Fe2 4.1(5)
S10 Fe2 S12 C51 -102.3(4)
S7 Fe2 S12 C51 168.0(4)
S9 Fe2 S12 C51 -49.0(6)
S11 Fe2 S12 C51 -2.9(4)
S8 Fe2 S12 C51 92.1(4)
